data_4343646
loop_
_publ_author_name
'Churchill, M.R.'
'de Boer, B.G.'

_publ_section_title
;
 Structural studies on polynuclear osmium carbonyl hydrides.1.Crystal
 structures of the isomorphous species H2 Os3 (C O)171 and Os3)C
 O)12.Direct information on the rule of an equitorial mue2-bridging
 hydride ligand in perturb...
;
_journal_name_full 'Inorganic Chemistry'
_journal_page_first 878
_journal_page_last 884
_journal_volume 16
_journal_year 1977
_chemical_formula_sum 'C11 H2 O11 Os3'
_chemical_name_systematic 'H2 Os3 (C O)11'
_space_group_IT_number 14
_symmetry_space_group_name_Hall '-P 2yn'
_symmetry_space_group_name_H-M 'P 1 21/n 1'
_cell_angle_alpha 90
_cell_angle_beta 101.36
_cell_angle_gamma 90
_cell_formula_units_Z 4
_cell_length_a 8.0744
_cell_length_b 14.7265
_cell_length_c 14.777
_cell_volume 1722.675
_citation_journal_id_ASTM INOCAJ
_cod_data_source_file Churchill_INOCAJ_1977_564.cif
_cod_data_source_block C11H2O11Os3
_cod_original_sg_symbol_Hall '-P 2ybc (x-z,y,z)'
_cod_database_code 4343646

loop_
_symmetry_equiv_pos_as_xyz
x,y,z
-x+1/2,y+1/2,-z+1/2
-x,-y,-z
x-1/2,-y-1/2,z-1/2

loop_
_atom_site_label
_atom_site_type_symbol
_atom_site_fract_x
_atom_site_fract_y
_atom_site_fract_z
_atom_site_occupancy
_atom_site_U_iso_or_equiv
C6 C+2 0.2807 0.1707 0.2945 0.362 0.0
C9 C+2 0.8278 0.0611 0.2378 1 0.0
O4 O-2 0.1336 -0.1246 0.0837 1 0.0
C5 C+2 0.5856 0.1629 0.1024 0.638 0.0
C3 C+2 0.5277 -0.1454 0.2712 1 0.0
Os1 Os 0.42967 -0.03926 0.21295 1 0.0
O11 O-2 0.8974 0.2309 0.4129 1 0.0
O9 O-2 0.9165 0.0595 0.1865 1 0.0
O8 O-2 0.5852 0.3442 0.272 1 0.0
O7 O-2 0.1523 0.2393 0.059 1 0.0
C8 C+2 0.529 0.2742 0.2422 1 0.0
C4 C+2 0.2474 -0.0925 0.1306 1 0.0
C12 C+2 0.8126 -0.0279 0.4032 1 0.0
O3 O-2 0.588 -0.2099 0.3074 1 0.0
O12 O-2 0.8849 -0.0843 0.445 1 0.0
C7 C+2 0.2596 0.2096 0.1107 1 0.0
O10 O-2 0.4566 0.1022 0.4696 1 0.0
O6 O-2 0.1905 0.1809 0.3445 0.362 0.0
C10 C+2 0.5361 0.0886 0.4161 1 0.0
O1 O-2 0.653 -0.051 0.0653 1 0.0
C2 C+2 0.289 -0.0262 0.3069 1 0.0
C11 C+2 0.8192 0.1689 0.3828 1 0.0
O5 O-2 0.6664 0.1693 0.0497 0.638 0.0
Os3 Os 0.68965 0.06801 0.33008 1 0.0
C1 C+2 0.5761 -0.0452 0.12 1 0.0
Os2 Os 0.44089 0.1631 0.20009 1 0.0
O2 O-2 0.2059 -0.0215 0.3592 1 0.0
